data_1567809
loop_
_publ_author_name
'Nayak, Mithilesh Kumar'
'Sarkar, Pallavi'
'Elvers, Benedict J.'
'Mehta, Sakshi'
'Zhang, Fangyuan'
'Chrysochos, Nicolas'
'Krummenacher, Ivo'
'Vijayakanth, Thangavel'
'Narayanan, Ramakirushnan Suriya'
'Dolai, Ramapada'
'Roy, Biswarup'
'Malik, Vishal'
'Rawat, Hemant'
'Mondal, Abhishake'
'Boomishankar, Ramamoorthy'
'Pati, Swapan K.'
'Braunschweig, Holger'
'Schulzke, Carola'
'Ravat, Prince'
'Jana, Anukul'

_publ_section_title
;
 A bis-NHC--CAAC dimer derived dicationic diradical
;
_journal_issue 42
_journal_name_full 'Chemical Science'
_journal_page_first 12533
_journal_page_last 12539
_journal_paper_doi 10.1039/D2SC03937K
_journal_volume 13
_journal_year 2022
_chemical_formula_moiety 'C33 H56 N6'
_chemical_formula_sum 'C33 H56 N6'
_chemical_formula_weight 536.83
_space_group_crystal_system triclinic
_space_group_IT_number 2
_space_group_name_Hall '-P 1'
_space_group_name_H-M_alt 'P -1'
_atom_sites_solution_hydrogens mixed
_atom_sites_solution_primary dual
_atom_sites_solution_secondary difmap
_audit_creation_method SHELXL-2018/3
_audit_update_record
;
2022-03-25 deposited with the CCDC.	2022-09-21 downloaded from the CCDC.
;
_cell_angle_alpha 78.183(5)
_cell_angle_beta 79.823(5)
_cell_angle_gamma 82.783(5)
_cell_formula_units_Z 2
_cell_length_a 8.4000(5)
_cell_length_b 10.3658(7)
_cell_length_c 20.0368(13)
_cell_measurement_reflns_used 8831
_cell_measurement_temperature 297(2)
_cell_measurement_theta_max 27.5680
_cell_measurement_theta_min 2.9780
_cell_volume 1673.56(19)
_computing_cell_refinement 'CrysAlisPro 1.171.39.29d (Rigaku OD, 2017)'
_computing_data_collection 'CrysAlisPro 1.171.39.29d (Rigaku OD, 2017)'
_computing_data_reduction 'CrysAlisPro 1.171.39.29d (Rigaku OD, 2017)'
_computing_molecular_graphics 'XP Version 5.1 by Bruker AXS 1998'
_computing_publication_material 'CIFTAB (Sheldrick, 2015)'
_computing_structure_refinement 'SHELXL-2018/3 (Sheldrick, 2018)'
_computing_structure_solution 'SHELXT-2016 (Sheldrick, 2015)'
_diffrn_ambient_temperature 297(2)
_diffrn_measured_fraction_theta_full 0.995
_diffrn_measured_fraction_theta_max 0.875
_diffrn_measurement_device_type 'XtaLAB AFC12 (RINC): Kappa single'
_diffrn_measurement_method '\w scans'
_diffrn_radiation_type MoK\a
_diffrn_radiation_wavelength 0.71073
_diffrn_reflns_av_R_equivalents 0.0721
_diffrn_reflns_av_unetI/netI 0.0687
_diffrn_reflns_Laue_measured_fraction_full 0.995
_diffrn_reflns_Laue_measured_fraction_max 0.875
_diffrn_reflns_limit_h_max 10
_diffrn_reflns_limit_h_min -11
_diffrn_reflns_limit_k_max 13
_diffrn_reflns_limit_k_min -13
_diffrn_reflns_limit_l_max 22
_diffrn_reflns_limit_l_min -26
_diffrn_reflns_number 29087
_diffrn_reflns_point_group_measured_fraction_full 0.995
_diffrn_reflns_point_group_measured_fraction_max 0.875
_diffrn_reflns_theta_full 25.000
_diffrn_reflns_theta_max 28.894
_diffrn_reflns_theta_min 2.533
_diffrn_source 'fine-focus sealed X-ray tube'
_exptl_absorpt_coefficient_mu 0.064
_exptl_absorpt_correction_T_max 1.00000
_exptl_absorpt_correction_T_min 0.60479
_exptl_absorpt_correction_type multi-scan
_exptl_absorpt_process_details
;
CrysAlisPro 1.171.39.29d (Rigaku Oxford Diffraction, 2017)
Empirical absorption correction using spherical harmonics,
 implemented in SCALE3 ABSPACK scaling algorithm.
;
_exptl_crystal_colour colourless
_exptl_crystal_density_diffrn 1.065
_exptl_crystal_description block
_exptl_crystal_F_000 592
_exptl_crystal_size_max 0.423
_exptl_crystal_size_mid 0.352
_exptl_crystal_size_min 0.274
_refine_diff_density_max 0.241
_refine_diff_density_min -0.285
_refine_diff_density_rms 0.065
_refine_ls_extinction_method none
_refine_ls_goodness_of_fit_ref 1.082
_refine_ls_hydrogen_treatment mixed
_refine_ls_matrix_type full
_refine_ls_number_parameters 376
_refine_ls_number_reflns 7703
_refine_ls_number_restraints 0
_refine_ls_restrained_S_all 1.082
_refine_ls_R_factor_all 0.0873
_refine_ls_R_factor_gt 0.0602
_refine_ls_shift/su_max 0.000
_refine_ls_shift/su_mean 0.000
_refine_ls_structure_factor_coef Fsqd
_refine_ls_weighting_details 'w=1/[\s^2^(Fo^2^)+(0.0950P)^2^+0.0507P] where P=(Fo^2^+2Fc^2^)/3'
_refine_ls_weighting_scheme calc
_refine_ls_wR_factor_gt 0.1675
_refine_ls_wR_factor_ref 0.1818
_reflns_Friedel_coverage 0.000
_reflns_number_gt 5243
_reflns_number_total 7703
_reflns_threshold_expression 'I > 2\s(I)'
_cod_data_source_file d2sc03937k2.cif
_cod_data_source_block AJ1992
_cod_depositor_comments 'Adding full bibliography for 1567803--1567816.cif.'
_cod_database_code 1567809
_shelx_shelxl_version_number 2018/3
_shelx_space_group_comment
;
The symmetry employed for this shelxl refinement is uniquely defined
by the following loop, which should always be used as a source of
symmetry information in preference to the above space-group names.
They are only intended as comments.
;
_shelx_estimated_absorpt_t_min 0.974
_shelx_estimated_absorpt_t_max 0.983

loop_
_space_group_symop_operation_xyz
'x, y, z'
'-x, -y, -z'

loop_
_atom_site_label
_atom_site_type_symbol
_atom_site_fract_x
_atom_site_fract_y
_atom_site_fract_z
_atom_site_U_iso_or_equiv
_atom_site_adp_type
_atom_site_occupancy
_atom_site_site_symmetry_order
_atom_site_calc_flag
_atom_site_refinement_flags_posn
_atom_site_refinement_flags_adp
_atom_site_refinement_flags_occupancy
_atom_site_disorder_assembly
_atom_site_disorder_group
N1 N 0.58935(14) 0.84503(11) 0.32299(6) 0.0442(3) Uani 1 1 d . . . . .
N2 N 0.68350(14) 0.96175(11) 0.17422(6) 0.0458(3) Uani 1 1 d . . . . .
N3 N 0.42930(15) 1.06048(12) 0.17073(7) 0.0504(3) Uani 1 1 d . . . . .
N4 N 0.78122(14) 0.48547(12) 0.20643(6) 0.0451(3) Uani 1 1 d . . . . .
N5 N 0.89983(14) 0.39856(12) 0.33918(6) 0.0493(3) Uani 1 1 d . . . . .
N6 N 1.12593(14) 0.51239(12) 0.29759(6) 0.0475(3) Uani 1 1 d . . . . .
C1 C 0.62517(16) 0.71931(14) 0.30817(8) 0.0419(3) Uani 1 1 d . . . . .
C2 C 0.49696(16) 0.94890(13) 0.28454(7) 0.0428(3) Uani 1 1 d . . . . .
C3 C 0.38128(18) 1.01896(15) 0.33615(8) 0.0538(4) Uani 1 1 d . . . . .
C4 C 0.4893(2) 1.00062(18) 0.39271(9) 0.0645(5) Uani 1 1 d . . . . .
H4A H 0.556906 1.073448 0.383797 0.077 Uiso 1 1 calc R U . . .
H4B H 0.421960 0.999771 0.437399 0.077 Uiso 1 1 calc R U . . .
C5 C 0.5952(2) 0.87080(17) 0.39282(8) 0.0566(4) Uani 1 1 d . . . . .
C6 C 0.3405(2) 1.16673(17) 0.30957(11) 0.0772(6) Uani 1 1 d . . . . .
H6A H 0.439022 1.207774 0.290695 0.116 Uiso 1 1 calc R U . . .
H6B H 0.283516 1.207470 0.346992 0.116 Uiso 1 1 calc R U . . .
H6C H 0.273223 1.177552 0.274360 0.116 Uiso 1 1 calc R U . . .
C7 C 0.2243(2) 0.9510(2) 0.36450(11) 0.0767(6) Uani 1 1 d . . . . .
H7A H 0.168562 0.985695 0.404107 0.115 Uiso 1 1 calc R U . . .
H7B H 0.250664 0.857372 0.377559 0.115 Uiso 1 1 calc R U . . .
H7C H 0.155587 0.967432 0.329556 0.115 Uiso 1 1 calc R U . . .
C8 C 0.5295(3) 0.7603(2) 0.45050(9) 0.0842(6) Uani 1 1 d . . . . .
H8A H 0.421541 0.747367 0.445235 0.126 Uiso 1 1 calc R U . . .
H8B H 0.527174 0.784435 0.494453 0.126 Uiso 1 1 calc R U . . .
H8C H 0.598594 0.679734 0.447985 0.126 Uiso 1 1 calc R U . . .
C9 C 0.7696(2) 0.8868(3) 0.39934(12) 0.0857(6) Uani 1 1 d . . . . .
H9A H 0.835113 0.804574 0.396769 0.129 Uiso 1 1 calc R U . . .
H9B H 0.771433 0.911299 0.442848 0.129 Uiso 1 1 calc R U . . .
H9C H 0.811926 0.954457 0.362497 0.129 Uiso 1 1 calc R U . . .
C10 C 0.53482(16) 0.98794(13) 0.21549(7) 0.0416(3) Uani 1 1 d . . . . .
C11 C 0.6705(2) 1.02667(15) 0.10580(8) 0.0532(4) Uani 1 1 d . . . . .
C12 C 0.5199(2) 1.08172(15) 0.10356(8) 0.0566(4) Uani 1 1 d . . . . .
C13 C 0.83247(17) 0.95165(17) 0.20272(9) 0.0582(4) Uani 1 1 d . . . . .
H13A H 0.829401 1.023201 0.226834 0.087 Uiso 1 1 calc R U . . .
H13B H 0.923339 0.956209 0.166044 0.087 Uiso 1 1 calc R U . . .
H13C H 0.843404 0.868854 0.234191 0.087 Uiso 1 1 calc R U . . .
C14 C 0.8127(3) 1.0292(2) 0.05018(10) 0.0797(6) Uani 1 1 d . . . . .
H14A H 0.781304 1.078422 0.007707 0.120 Uiso 1 1 calc R U . . .
H14B H 0.851620 0.940241 0.044717 0.120 Uiso 1 1 calc R U . . .
H14C H 0.897163 1.070445 0.062063 0.120 Uiso 1 1 calc R U . . .
C15 C 0.4476(3) 1.1627(2) 0.04357(11) 0.0872(6) Uani 1 1 d . . . . .
H15A H 0.528434 1.169863 0.002961 0.131 Uiso 1 1 calc R U . . .
H15B H 0.409668 1.249445 0.052951 0.131 Uiso 1 1 calc R U . . .
H15C H 0.358134 1.120743 0.036276 0.131 Uiso 1 1 calc R U . . .
C16 C 0.2643(2) 1.0241(2) 0.17929(12) 0.0804(6) Uani 1 1 d . . . . .
H16A H 0.251157 0.988068 0.140318 0.121 Uiso 1 1 calc R U . . .
H16B H 0.189023 1.101156 0.182512 0.121 Uiso 1 1 calc R U . . .
H16C H 0.243719 0.959082 0.220675 0.121 Uiso 1 1 calc R U . . .
C17 C 0.60607(16) 0.67441(14) 0.25277(8) 0.0420(3) Uani 1 1 d . . . . .
C18 C 0.63708(16) 0.52954(14) 0.25109(8) 0.0449(3) Uani 1 1 d . . . . .
H18A H 0.643598 0.482598 0.297806 0.054 Uiso 1 1 calc R U . . .
H18B H 0.543270 0.502364 0.237313 0.054 Uiso 1 1 calc R U . . .
C19 C 0.93949(16) 0.50213(13) 0.21628(7) 0.0401(3) Uani 1 1 d . . . . .
C20 C 1.04486(19) 0.53046(16) 0.14573(8) 0.0542(4) Uani 1 1 d . . . . .
C21 C 0.9561(2) 0.45675(19) 0.10637(9) 0.0682(5) Uani 1 1 d . . . . .
H21A H 0.971401 0.495928 0.057650 0.082 Uiso 1 1 calc R U . . .
H21B H 0.999142 0.364566 0.111374 0.082 Uiso 1 1 calc R U . . .
C22 C 0.7745(2) 0.46718(16) 0.13640(8) 0.0574(4) Uani 1 1 d . . . . .
C23 C 1.0393(3) 0.6778(2) 0.11293(10) 0.0802(6) Uani 1 1 d . . . . .
H23A H 0.930824 0.718554 0.122820 0.120 Uiso 1 1 calc R U . . .
H23B H 1.071038 0.687195 0.063868 0.120 Uiso 1 1 calc R U . . .
H23C H 1.112417 0.719808 0.131542 0.120 Uiso 1 1 calc R U . . .
C24 C 1.2213(2) 0.4711(2) 0.14466(10) 0.0780(6) Uani 1 1 d . . . . .
H24A H 1.276736 0.519344 0.168200 0.117 Uiso 1 1 calc R U . . .
H24B H 1.274215 0.476772 0.097721 0.117 Uiso 1 1 calc R U . . .
H24C H 1.223739 0.380037 0.167374 0.117 Uiso 1 1 calc R U . . .
C25 C 0.6997(3) 0.3396(2) 0.13884(12) 0.0868(6) Uani 1 1 d . . . . .
H25A H 0.756934 0.267113 0.165801 0.130 Uiso 1 1 calc R U . . .
H25B H 0.707428 0.323529 0.092806 0.130 Uiso 1 1 calc R U . . .
H25C H 0.587581 0.347560 0.159466 0.130 Uiso 1 1 calc R U . . .
C26 C 0.6759(3) 0.5813(2) 0.09593(11) 0.0814(6) Uani 1 1 d . . . . .
H26A H 0.566400 0.588956 0.119668 0.122 Uiso 1 1 calc R U . . .
H26B H 0.675594 0.564239 0.050642 0.122 Uiso 1 1 calc R U . . .
H26C H 0.723960 0.662320 0.092099 0.122 Uiso 1 1 calc R U . . .
C27 C 0.98608(16) 0.47198(13) 0.27877(7) 0.0403(3) Uani 1 1 d . . . . .
C28 C 0.9959(2) 0.39073(17) 0.39241(8) 0.0574(4) Uani 1 1 d . . . . .
C29 C 1.12371(19) 0.45851(17) 0.36853(8) 0.0559(4) Uani 1 1 d . . . . .
C30 C 0.8475(2) 0.27474(16) 0.33103(10) 0.0636(5) Uani 1 1 d . . . . .
H30A H 0.777513 0.292485 0.296545 0.095 Uiso 1 1 calc R U . . .
H30B H 0.789801 0.232845 0.374149 0.095 Uiso 1 1 calc R U . . .
H30C H 0.940845 0.217256 0.317009 0.095 Uiso 1 1 calc R U . . .
C31 C 0.9458(3) 0.3114(3) 0.46215(10) 0.0990(8) Uani 1 1 d . . . . .
H31A H 1.009608 0.329389 0.493908 0.148 Uiso 1 1 calc R U . . .
H31B H 0.962417 0.218918 0.460008 0.148 Uiso 1 1 calc R U . . .
H31C H 0.832918 0.334745 0.477529 0.148 Uiso 1 1 calc R U . . .
C32 C 1.2587(3) 0.4780(2) 0.40351(11) 0.0877(6) Uani 1 1 d . . . . .
H32A H 1.243396 0.430235 0.450242 0.132 Uiso 1 1 calc R U . . .
H32B H 1.259596 0.570500 0.403460 0.132 Uiso 1 1 calc R U . . .
H32C H 1.360257 0.445686 0.379409 0.132 Uiso 1 1 calc R U . . .
C33 C 1.1530(2) 0.65205(18) 0.27699(11) 0.0715(5) Uani 1 1 d . . . . .
H33A H 1.067944 0.703612 0.301314 0.107 Uiso 1 1 calc R U . . .
H33B H 1.153125 0.679188 0.228210 0.107 Uiso 1 1 calc R U . . .
H33C H 1.255859 0.665368 0.287871 0.107 Uiso 1 1 calc R U . . .
H1 H 0.668(2) 0.6566(18) 0.3462(9) 0.062(5) Uiso 1 1 d . . . . .
H17 H 0.5768(19) 0.7341(17) 0.2115(9) 0.054(4) Uiso 1 1 d . . . . .

loop_
_atom_site_aniso_label
_atom_site_aniso_U_11
_atom_site_aniso_U_22
_atom_site_aniso_U_33
_atom_site_aniso_U_23
_atom_site_aniso_U_13
_atom_site_aniso_U_12
N1 0.0482(7) 0.0421(7) 0.0429(7) -0.0112(5) -0.0088(5) 0.0013(5)
N2 0.0417(6) 0.0426(7) 0.0487(7) -0.0040(5) -0.0025(5) -0.0017(5)
N3 0.0477(7) 0.0437(7) 0.0606(8) -0.0075(6) -0.0171(6) 0.0017(5)
N4 0.0431(6) 0.0458(7) 0.0495(7) -0.0171(5) -0.0095(5) 0.0014(5)
N5 0.0485(7) 0.0471(7) 0.0491(7) -0.0036(5) -0.0046(5) -0.0050(6)
N6 0.0420(6) 0.0476(7) 0.0547(8) -0.0124(5) -0.0104(5) -0.0020(5)
C1 0.0366(7) 0.0399(8) 0.0471(8) -0.0057(6) -0.0057(6) -0.0004(6)
C2 0.0394(7) 0.0372(7) 0.0515(8) -0.0122(6) -0.0041(6) 0.0002(6)
C3 0.0484(8) 0.0494(9) 0.0621(10) -0.0205(7) 0.0038(7) 0.0001(7)
C4 0.0717(11) 0.0638(11) 0.0624(11) -0.0313(8) 0.0014(8) -0.0072(9)
C5 0.0668(10) 0.0616(10) 0.0455(9) -0.0170(7) -0.0108(7) -0.0069(8)
C6 0.0756(12) 0.0526(11) 0.0989(15) -0.0285(10) 0.0037(10) 0.0107(9)
C7 0.0533(10) 0.0847(14) 0.0875(14) -0.0250(11) 0.0140(9) -0.0097(9)
C8 0.1223(18) 0.0825(14) 0.0458(10) -0.0088(9) -0.0096(10) -0.0117(12)
C9 0.0752(13) 0.1109(17) 0.0871(14) -0.0389(12) -0.0351(11) -0.0044(11)
C10 0.0397(7) 0.0333(7) 0.0517(8) -0.0086(6) -0.0088(6) -0.0002(6)
C11 0.0690(10) 0.0390(8) 0.0492(9) -0.0061(6) -0.0040(7) -0.0061(7)
C12 0.0792(11) 0.0421(8) 0.0508(9) -0.0060(7) -0.0212(8) -0.0029(8)
C13 0.0396(8) 0.0611(10) 0.0695(11) -0.0068(8) -0.0029(7) -0.0044(7)
C14 0.0988(15) 0.0684(12) 0.0582(11) -0.0046(9) 0.0149(10) -0.0058(10)
C15 0.1244(18) 0.0708(13) 0.0693(13) -0.0048(10) -0.0444(12) 0.0081(12)
C16 0.0566(11) 0.0852(14) 0.1014(15) -0.0018(11) -0.0344(10) -0.0090(10)
C17 0.0371(7) 0.0376(7) 0.0503(8) -0.0074(6) -0.0072(6) -0.0001(6)
C18 0.0374(7) 0.0407(8) 0.0568(9) -0.0106(6) -0.0067(6) -0.0034(6)
C19 0.0396(7) 0.0347(7) 0.0448(8) -0.0092(5) -0.0041(6) 0.0009(6)
C20 0.0531(9) 0.0558(9) 0.0476(9) -0.0072(7) 0.0013(7) 0.0007(7)
C21 0.0844(13) 0.0729(12) 0.0451(9) -0.0192(8) -0.0040(8) 0.0055(10)
C22 0.0695(10) 0.0545(9) 0.0526(9) -0.0154(7) -0.0193(8) 0.0002(8)
C23 0.0917(14) 0.0722(13) 0.0654(12) 0.0107(9) -0.0015(10) -0.0187(11)
C24 0.0577(11) 0.1000(15) 0.0671(12) -0.0214(10) 0.0120(9) 0.0065(10)
C25 0.1121(17) 0.0728(13) 0.0931(15) -0.0406(11) -0.0293(12) -0.0148(12)
C26 0.0904(14) 0.0846(14) 0.0715(13) -0.0060(10) -0.0371(10) 0.0039(11)
C27 0.0358(7) 0.0363(7) 0.0476(8) -0.0089(6) -0.0039(6) -0.0003(5)
C28 0.0609(10) 0.0652(10) 0.0430(8) -0.0103(7) -0.0080(7) 0.0061(8)
C29 0.0539(9) 0.0643(10) 0.0531(9) -0.0219(7) -0.0137(7) 0.0068(8)
C30 0.0651(10) 0.0426(9) 0.0786(12) 0.0014(8) -0.0114(9) -0.0084(7)
C31 0.1056(17) 0.130(2) 0.0517(12) 0.0014(12) -0.0062(11) -0.0120(15)
C32 0.0831(14) 0.1124(18) 0.0794(14) -0.0298(12) -0.0349(11) -0.0024(12)
C33 0.0664(11) 0.0565(10) 0.0980(14) -0.0125(9) -0.0237(10) -0.0177(8)

loop_
_atom_type_symbol
_atom_type_description
_atom_type_scat_dispersion_real
_atom_type_scat_dispersion_imag
_atom_type_scat_source
C C 0.0033 0.0016 'International Tables Vol C Tables 4.2.6.8 and 6.1.1.4'
H H 0.0000 0.0000 'International Tables Vol C Tables 4.2.6.8 and 6.1.1.4'
N N 0.0061 0.0033 'International Tables Vol C Tables 4.2.6.8 and 6.1.1.4'

loop_
_geom_angle_atom_site_label_1
_geom_angle_atom_site_label_2
_geom_angle_atom_site_label_3
_geom_angle
_geom_angle_site_symmetry_1
_geom_angle_site_symmetry_3
_geom_angle_publ_flag
C1 N1 C2 124.15(12) . . ?
C1 N1 C5 121.23(12) . . ?
C2 N1 C5 111.67(11) . . ?
C10 N2 C11 107.62(12) . . ?
C10 N2 C13 119.19(12) . . ?
C11 N2 C13 122.12(12) . . ?
C10 N3 C12 107.14(12) . . ?
C10 N3 C16 118.87(13) . . ?
C12 N3 C16 118.44(15) . . ?
C19 N4 C18 121.81(11) . . ?
C19 N4 C22 112.89(11) . . ?
C18 N4 C22 121.77(12) . . ?
C27 N5 C28 105.64(12) . . ?
C27 N5 C30 115.49(12) . . ?
C28 N5 C30 116.63(13) . . ?
C29 N6 C27 106.36(12) . . ?
C29 N6 C33 115.64(14) . . ?
C27 N6 C33 117.13(12) . . ?
C17 C1 N1 129.63(14) . . ?
C17 C1 H1 118.5(11) . . ?
N1 C1 H1 111.8(11) . . ?
C10 C2 N1 122.66(12) . . ?
C10 C2 C3 128.86(13) . . ?
N1 C2 C3 107.26(12) . . ?
C2 C3 C6 114.07(13) . . ?
C2 C3 C7 113.15(13) . . ?
C6 C3 C7 110.08(14) . . ?
C2 C3 C4 98.77(12) . . ?
C6 C3 C4 109.83(15) . . ?
C7 C3 C4 110.41(15) . . ?
C5 C4 C3 108.89(13) . . ?
C5 C4 H4A 109.9 . . ?
C3 C4 H4A 109.9 . . ?
C5 C4 H4B 109.9 . . ?
C3 C4 H4B 109.9 . . ?
H4A C4 H4B 108.3 . . ?
N1 C5 C4 101.67(13) . . ?
N1 C5 C9 109.76(14) . . ?
C4 C5 C9 111.20(15) . . ?
N1 C5 C8 112.37(14) . . ?
C4 C5 C8 112.29(15) . . ?
C9 C5 C8 109.37(17) . . ?
C3 C6 H6A 109.5 . . ?
C3 C6 H6B 109.5 . . ?
H6A C6 H6B 109.5 . . ?
C3 C6 H6C 109.5 . . ?
H6A C6 H6C 109.5 . . ?
H6B C6 H6C 109.5 . . ?
C3 C7 H7A 109.5 . . ?
C3 C7 H7B 109.5 . . ?
H7A C7 H7B 109.5 . . ?
C3 C7 H7C 109.5 . . ?
H7A C7 H7C 109.5 . . ?
H7B C7 H7C 109.5 . . ?
C5 C8 H8A 109.5 . . ?
C5 C8 H8B 109.5 . . ?
H8A C8 H8B 109.5 . . ?
C5 C8 H8C 109.5 . . ?
H8A C8 H8C 109.5 . . ?
H8B C8 H8C 109.5 . . ?
C5 C9 H9A 109.5 . . ?
C5 C9 H9B 109.5 . . ?
H9A C9 H9B 109.5 . . ?
C5 C9 H9C 109.5 . . ?
H9A C9 H9C 109.5 . . ?
H9B C9 H9C 109.5 . . ?
C2 C10 N2 127.09(13) . . ?
C2 C10 N3 126.21(13) . . ?
N2 C10 N3 106.67(12) . . ?
C12 C11 N2 109.00(14) . . ?
C12 C11 C14 129.75(16) . . ?
N2 C11 C14 121.23(16) . . ?
C11 C12 N3 109.38(13) . . ?
C11 C12 C15 129.12(17) . . ?
N3 C12 C15 121.39(16) . . ?
N2 C13 H13A 109.5 . . ?
N2 C13 H13B 109.5 . . ?
H13A C13 H13B 109.5 . . ?
N2 C13 H13C 109.5 . . ?
H13A C13 H13C 109.5 . . ?
H13B C13 H13C 109.5 . . ?
C11 C14 H14A 109.5 . . ?
C11 C14 H14B 109.5 . . ?
H14A C14 H14B 109.5 . . ?
C11 C14 H14C 109.5 . . ?
H14A C14 H14C 109.5 . . ?
H14B C14 H14C 109.5 . . ?
C12 C15 H15A 109.5 . . ?
C12 C15 H15B 109.5 . . ?
H15A C15 H15B 109.5 . . ?
C12 C15 H15C 109.5 . . ?
H15A C15 H15C 109.5 . . ?
H15B C15 H15C 109.5 . . ?
N3 C16 H16A 109.5 . . ?
N3 C16 H16B 109.5 . . ?
H16A C16 H16B 109.5 . . ?
N3 C16 H16C 109.5 . . ?
H16A C16 H16C 109.5 . . ?
H16B C16 H16C 109.5 . . ?
C1 C17 C18 120.28(13) . . ?
C1 C17 H17 121.7(10) . . ?
C18 C17 H17 118.0(10) . . ?
N4 C18 C17 117.82(11) . . ?
N4 C18 H18A 107.9 . . ?
C17 C18 H18A 107.9 . . ?
N4 C18 H18B 107.9 . . ?
C17 C18 H18B 107.9 . . ?
H18A C18 H18B 107.2 . . ?
C27 C19 N4 122.12(12) . . ?
C27 C19 C20 128.47(13) . . ?
N4 C19 C20 108.31(12) . . ?
C19 C20 C24 114.08(13) . . ?
C19 C20 C23 113.52(14) . . ?
C24 C20 C23 110.02(15) . . ?
C19 C20 C21 98.71(12) . . ?
C24 C20 C21 110.01(15) . . ?
C23 C20 C21 109.93(15) . . ?
C22 C21 C20 108.23(13) . . ?
C22 C21 H21A 110.1 . . ?
C20 C21 H21A 110.1 . . ?
C22 C21 H21B 110.1 . . ?
C20 C21 H21B 110.1 . . ?
H21A C21 H21B 108.4 . . ?
N4 C22 C25 110.33(14) . . ?
N4 C22 C26 113.00(14) . . ?
C25 C22 C26 108.14(16) . . ?
N4 C22 C21 100.91(12) . . ?
C25 C22 C21 111.25(16) . . ?
C26 C22 C21 113.13(15) . . ?
C20 C23 H23A 109.5 . . ?
C20 C23 H23B 109.5 . . ?
H23A C23 H23B 109.5 . . ?
C20 C23 H23C 109.5 . . ?
H23A C23 H23C 109.5 . . ?
H23B C23 H23C 109.5 . . ?
C20 C24 H24A 109.5 . . ?
C20 C24 H24B 109.5 . . ?
H24A C24 H24B 109.5 . . ?
C20 C24 H24C 109.5 . . ?
H24A C24 H24C 109.5 . . ?
H24B C24 H24C 109.5 . . ?
C22 C25 H25A 109.5 . . ?
C22 C25 H25B 109.5 . . ?
H25A C25 H25B 109.5 . . ?
C22 C25 H25C 109.5 . . ?
H25A C25 H25C 109.5 . . ?
H25B C25 H25C 109.5 . . ?
C22 C26 H26A 109.5 . . ?
C22 C26 H26B 109.5 . . ?
H26A C26 H26B 109.5 . . ?
C22 C26 H26C 109.5 . . ?
H26A C26 H26C 109.5 . . ?
H26B C26 H26C 109.5 . . ?
C19 C27 N5 125.65(12) . . ?
C19 C27 N6 126.65(12) . . ?
N5 C27 N6 107.65(12) . . ?
C29 C28 N5 110.27(14) . . ?
C29 C28 C31 130.00(18) . . ?
N5 C28 C31 119.72(17) . . ?
C28 C29 N6 109.99(14) . . ?
C28 C29 C32 130.22(17) . . ?
N6 C29 C32 119.72(16) . . ?
N5 C30 H30A 109.5 . . ?
N5 C30 H30B 109.5 . . ?
H30A C30 H30B 109.5 . . ?
N5 C30 H30C 109.5 . . ?
H30A C30 H30C 109.5 . . ?
H30B C30 H30C 109.5 . . ?
C28 C31 H31A 109.5 . . ?
C28 C31 H31B 109.5 . . ?
H31A C31 H31B 109.5 . . ?
C28 C31 H31C 109.5 . . ?
H31A C31 H31C 109.5 . . ?
H31B C31 H31C 109.5 . . ?
C29 C32 H32A 109.5 . . ?
C29 C32 H32B 109.5 . . ?
H32A C32 H32B 109.5 . . ?
C29 C32 H32C 109.5 . . ?
H32A C32 H32C 109.5 . . ?
H32B C32 H32C 109.5 . . ?
N6 C33 H33A 109.5 . . ?
N6 C33 H33B 109.5 . . ?
H33A C33 H33B 109.5 . . ?
N6 C33 H33C 109.5 . . ?
H33A C33 H33C 109.5 . . ?
H33B C33 H33C 109.5 . . ?

loop_
_geom_bond_atom_site_label_1
_geom_bond_atom_site_label_2
_geom_bond_distance
_geom_bond_site_symmetry_2
_geom_bond_publ_flag
N1 C1 1.3803(18) . ?
N1 C2 1.4200(18) . ?
N1 C5 1.4874(19) . ?
N2 C10 1.3998(18) . ?
N2 C11 1.4145(19) . ?
N2 C13 1.449(2) . ?
N3 C10 1.4116(18) . ?
N3 C12 1.414(2) . ?
N3 C16 1.454(2) . ?
N4 C19 1.4146(18) . ?
N4 C18 1.4564(18) . ?
N4 C22 1.4654(19) . ?
N5 C27 1.4214(18) . ?
N5 C28 1.431(2) . ?
N5 C30 1.456(2) . ?
N6 C29 1.414(2) . ?
N6 C27 1.4292(18) . ?
N6 C33 1.457(2) . ?
C1 C17 1.330(2) . ?
C1 H1 0.982(17) . ?
C2 C10 1.352(2) . ?
C2 C3 1.522(2) . ?
C3 C6 1.532(2) . ?
C3 C7 1.537(2) . ?
C3 C4 1.541(3) . ?
C4 C5 1.517(3) . ?
C4 H4A 0.9700 . ?
C4 H4B 0.9700 . ?
C5 C9 1.525(3) . ?
C5 C8 1.531(3) . ?
C6 H6A 0.9600 . ?
C6 H6B 0.9600 . ?
C6 H6C 0.9600 . ?
C7 H7A 0.9600 . ?
C7 H7B 0.9600 . ?
C7 H7C 0.9600 . ?
C8 H8A 0.9600 . ?
C8 H8B 0.9600 . ?
C8 H8C 0.9600 . ?
C9 H9A 0.9600 . ?
C9 H9B 0.9600 . ?
C9 H9C 0.9600 . ?
C11 C12 1.325(2) . ?
C11 C14 1.481(2) . ?
C12 C15 1.495(2) . ?
C13 H13A 0.9600 . ?
C13 H13B 0.9600 . ?
C13 H13C 0.9600 . ?
C14 H14A 0.9600 . ?
C14 H14B 0.9600 . ?
C14 H14C 0.9600 . ?
C15 H15A 0.9600 . ?
C15 H15B 0.9600 . ?
C15 H15C 0.9600 . ?
C16 H16A 0.9600 . ?
C16 H16B 0.9600 . ?
C16 H16C 0.9600 . ?
C17 C18 1.4978(19) . ?
C17 H17 0.975(17) . ?
C18 H18A 0.9700 . ?
C18 H18B 0.9700 . ?
C19 C27 1.342(2) . ?
C19 C20 1.524(2) . ?
C20 C24 1.530(2) . ?
C20 C23 1.532(2) . ?
C20 C21 1.536(3) . ?
C21 C22 1.536(2) . ?
C21 H21A 0.9700 . ?
C21 H21B 0.9700 . ?
C22 C25 1.523(3) . ?
C22 C26 1.530(2) . ?
C23 H23A 0.9600 . ?
C23 H23B 0.9600 . ?
C23 H23C 0.9600 . ?
C24 H24A 0.9600 . ?
C24 H24B 0.9600 . ?
C24 H24C 0.9600 . ?
C25 H25A 0.9600 . ?
C25 H25B 0.9600 . ?
C25 H25C 0.9600 . ?
C26 H26A 0.9600 . ?
C26 H26B 0.9600 . ?
C26 H26C 0.9600 . ?
C28 C29 1.321(2) . ?
C28 C31 1.488(2) . ?
C29 C32 1.488(3) . ?
C30 H30A 0.9600 . ?
C30 H30B 0.9600 . ?
C30 H30C 0.9600 . ?
C31 H31A 0.9600 . ?
C31 H31B 0.9600 . ?
C31 H31C 0.9600 . ?
C32 H32A 0.9600 . ?
C32 H32B 0.9600 . ?
C32 H32C 0.9600 . ?
C33 H33A 0.9600 . ?
C33 H33B 0.9600 . ?
C33 H33C 0.9600 . ?

loop_
_geom_torsion_atom_site_label_1
_geom_torsion_atom_site_label_2
_geom_torsion_atom_site_label_3
_geom_torsion_atom_site_label_4
_geom_torsion
_geom_torsion_site_symmetry_1
_geom_torsion_site_symmetry_2
_geom_torsion_site_symmetry_3
_geom_torsion_site_symmetry_4
_geom_torsion_publ_flag
C2 N1 C1 C17 11.2(2) . . . . ?
C5 N1 C1 C17 170.10(14) . . . . ?
C1 N1 C2 C10 -54.12(19) . . . . ?
C5 N1 C2 C10 145.20(14) . . . . ?
C1 N1 C2 C3 137.47(13) . . . . ?
C5 N1 C2 C3 -23.21(15) . . . . ?
C10 C2 C3 C6 -18.4(2) . . . . ?
N1 C2 C3 C6 149.10(14) . . . . ?
C10 C2 C3 C7 108.51(19) . . . . ?
N1 C2 C3 C7 -84.03(17) . . . . ?
C10 C2 C3 C4 -134.77(16) . . . . ?
N1 C2 C3 C4 32.69(15) . . . . ?
C2 C3 C4 C5 -32.01(16) . . . . ?
C6 C3 C4 C5 -151.64(14) . . . . ?
C7 C3 C4 C5 86.80(16) . . . . ?
C1 N1 C5 C4 -159.21(13) . . . . ?
C2 N1 C5 C4 2.12(16) . . . . ?
C1 N1 C5 C9 82.98(18) . . . . ?
C2 N1 C5 C9 -115.69(15) . . . . ?
C1 N1 C5 C8 -38.9(2) . . . . ?
C2 N1 C5 C8 122.38(16) . . . . ?
C3 C4 C5 N1 19.62(17) . . . . ?
C3 C4 C5 C9 136.39(16) . . . . ?
C3 C4 C5 C8 -100.70(17) . . . . ?
N1 C2 C10 N2 -17.6(2) . . . . ?
C3 C2 C10 N2 148.09(15) . . . . ?
N1 C2 C10 N3 160.47(13) . . . . ?
C3 C2 C10 N3 -33.8(2) . . . . ?
C11 N2 C10 C2 -177.38(14) . . . . ?
C13 N2 C10 C2 -32.7(2) . . . . ?
C11 N2 C10 N3 4.20(15) . . . . ?
C13 N2 C10 N3 148.93(13) . . . . ?
C12 N3 C10 C2 178.84(14) . . . . ?
C16 N3 C10 C2 -43.5(2) . . . . ?
C12 N3 C10 N2 -2.72(15) . . . . ?
C16 N3 C10 N2 134.93(15) . . . . ?
C10 N2 C11 C12 -4.24(17) . . . . ?
C13 N2 C11 C12 -147.71(15) . . . . ?
C10 N2 C11 C14 174.19(15) . . . . ?
C13 N2 C11 C14 30.7(2) . . . . ?
N2 C11 C12 N3 2.52(18) . . . . ?
C14 C11 C12 N3 -175.74(17) . . . . ?
N2 C11 C12 C15 178.77(17) . . . . ?
C14 C11 C12 C15 0.5(3) . . . . ?
C10 N3 C12 C11 0.13(17) . . . . ?
C16 N3 C12 C11 -137.74(16) . . . . ?
C10 N3 C12 C15 -176.46(15) . . . . ?
C16 N3 C12 C15 45.7(2) . . . . ?
N1 C1 C17 C18 -173.36(13) . . . . ?
C19 N4 C18 C17 62.02(18) . . . . ?
C22 N4 C18 C17 -95.26(16) . . . . ?
C1 C17 C18 N4 -108.59(15) . . . . ?
C18 N4 C19 C27 46.08(19) . . . . ?
C22 N4 C19 C27 -154.80(13) . . . . ?
C18 N4 C19 C20 -144.92(13) . . . . ?
C22 N4 C19 C20 14.20(15) . . . . ?
C27 C19 C20 C24 23.3(2) . . . . ?
N4 C19 C20 C24 -144.82(15) . . . . ?
C27 C19 C20 C23 -103.86(18) . . . . ?
N4 C19 C20 C23 88.05(16) . . . . ?
C27 C19 C20 C21 139.86(15) . . . . ?
N4 C19 C20 C21 -28.22(14) . . . . ?
C19 C20 C21 C22 32.96(16) . . . . ?
C24 C20 C21 C22 152.64(14) . . . . ?
C23 C20 C21 C22 -86.05(17) . . . . ?
C19 N4 C22 C25 124.73(15) . . . . ?
C18 N4 C22 C25 -76.14(18) . . . . ?
C19 N4 C22 C26 -114.08(16) . . . . ?
C18 N4 C22 C26 45.05(19) . . . . ?
C19 N4 C22 C21 7.02(16) . . . . ?
C18 N4 C22 C21 166.15(13) . . . . ?
C20 C21 C22 N4 -25.65(17) . . . . ?
C20 C21 C22 C25 -142.69(16) . . . . ?
C20 C21 C22 C26 95.35(17) . . . . ?
N4 C19 C27 N5 12.6(2) . . . . ?
C20 C19 C27 N5 -154.02(14) . . . . ?
N4 C19 C27 N6 -164.28(12) . . . . ?
C20 C19 C27 N6 29.1(2) . . . . ?
C28 N5 C27 C19 179.57(13) . . . . ?
C30 N5 C27 C19 49.11(19) . . . . ?
C28 N5 C27 N6 -3.05(15) . . . . ?
C30 N5 C27 N6 -133.52(13) . . . . ?
C29 N6 C27 C19 179.27(13) . . . . ?
C33 N6 C27 C19 48.2(2) . . . . ?
C29 N6 C27 N5 1.93(14) . . . . ?
C33 N6 C27 N5 -129.15(15) . . . . ?
C27 N5 C28 C29 3.19(17) . . . . ?
C30 N5 C28 C29 133.00(15) . . . . ?
C27 N5 C28 C31 -175.71(16) . . . . ?
C30 N5 C28 C31 -45.9(2) . . . . ?
N5 C28 C29 N6 -2.05(18) . . . . ?
C31 C28 C29 N6 176.71(19) . . . . ?
N5 C28 C29 C32 -178.94(18) . . . . ?
C31 C28 C29 C32 -0.2(3) . . . . ?
C27 N6 C29 C28 0.06(17) . . . . ?
C33 N6 C29 C28 131.98(16) . . . . ?
C27 N6 C29 C32 177.33(16) . . . . ?
C33 N6 C29 C32 -50.8(2) . . . . ?
